data_1546183
loop_
_publ_author_name
'Espina, Marta'
'Corte-Rodr\'iguez, Mario'
'Aguado, Leticia'
'Montes-Bay\'on, Mar\'ia'
'Sierra, Marta I.'
'Mart\'inez-Camblor, Pablo'
'Blanco-Gonz\'alez, Elisa'
'Sierra, L Mar\'ia'

_publ_section_title
;
 Cisplatin resistance in cell models: evaluation of metallomic and
 biological predictive biomarkers to address early therapy failure.
;
_journal_issue 5
_journal_name_full 'Metallomics : integrated biometal science'
_journal_page_first 564
_journal_page_last 574
_journal_paper_doi 10.1039/c7mt00014f
_journal_volume 9
_journal_year 2017
_chemical_formula_sum 'C13 H15 Cl O5 S'
_chemical_formula_weight 318.76
_chemical_name_systematic
;
?
;
_space_group_IT_number 19
_symmetry_cell_setting orthorhombic
_symmetry_space_group_name_Hall 'P 2ac 2ab'
_symmetry_space_group_name_H-M 'P 21 21 21'
_atom_sites_solution_hydrogens geom
_atom_sites_solution_primary direct
_atom_sites_solution_secondary difmap
_audit_creation_method SHELXL-97
_cell_angle_alpha 90.00
_cell_angle_beta 90.00
_cell_angle_gamma 90.00
_cell_formula_units_Z 4
_cell_length_a 6.8530(2)
_cell_length_b 9.6726(3)
_cell_length_c 21.2802(7)
_cell_measurement_reflns_used 23832
_cell_measurement_temperature 120(2)
_cell_measurement_theta_max 27.48
_cell_measurement_theta_min 2.91
_cell_volume 1410.59(8)
_computing_cell_refinement 'DENZO (Otwinowski & Minor, 1997) & COLLECT (Hooft, R.W.W., 1998)'
_computing_data_collection 'COLLECT (Hooft, R.W.W., 1998)'
_computing_data_reduction 'DENZO (Otwinowski & Minor, 1997) & COLLECT (Hooft, R.W.W., 1998)'
_computing_molecular_graphics 'Ortep-3 for Windows (Farrugia, 1997) &PLUTON (Spek,A.L.,1990)'
_computing_publication_material 'WinGX publication routines (Farrugia, 1999)'
_computing_structure_refinement 'SHELXL-97 (Sheldrick, 1997b)'
_computing_structure_solution 'SHELXS-97 (Sheldrick, 1997b)'
_diffrn_ambient_temperature 120(2)
_diffrn_detector_area_resol_mean 9.091
_diffrn_measured_fraction_theta_full 0.993
_diffrn_measured_fraction_theta_max 0.993
_diffrn_measurement_device_type 'Bruker-Nonius 95mm CCD camera on \k-goniostat'
_diffrn_measurement_method '\f & \w scans'
_diffrn_radiation_monochromator graphite
_diffrn_radiation_source 'Bruker-Nonius FR591 rotating anode'
_diffrn_radiation_type MoK\a
_diffrn_radiation_wavelength 0.71073
_diffrn_reflns_av_R_equivalents 0.0472
_diffrn_reflns_av_sigmaI/netI 0.0361
_diffrn_reflns_limit_h_max 8
_diffrn_reflns_limit_h_min -6
_diffrn_reflns_limit_k_max 12
_diffrn_reflns_limit_k_min -12
_diffrn_reflns_limit_l_max 26
_diffrn_reflns_limit_l_min -27
_diffrn_reflns_number 10821
_diffrn_reflns_theta_full 27.47
_diffrn_reflns_theta_max 27.47
_diffrn_reflns_theta_min 3.54
_diffrn_standards_decay_% 0
_exptl_absorpt_coefficient_mu 0.434
_exptl_absorpt_correction_T_max 0.99988
_exptl_absorpt_correction_T_min 0.87611
_exptl_absorpt_correction_type multi-scan
_exptl_absorpt_process_details 'SADABS V2.10 (Sheldrick, G.M.,2003)'
_exptl_crystal_colour colourless
_exptl_crystal_density_diffrn 1.501
_exptl_crystal_density_method 'not measured'
_exptl_crystal_description block
_exptl_crystal_F_000 664
_exptl_crystal_size_max 0.40
_exptl_crystal_size_mid 0.35
_exptl_crystal_size_min 0.10
_refine_diff_density_max 0.185
_refine_diff_density_min -0.325
_refine_diff_density_rms 0.047
_refine_ls_abs_structure_details 'Flack H D (1983), Acta Cryst. A39, 876-881'
_refine_ls_abs_structure_Flack -0.05(5)
_refine_ls_extinction_method none
_refine_ls_goodness_of_fit_ref 1.051
_refine_ls_hydrogen_treatment mixed
_refine_ls_matrix_type full
_refine_ls_number_parameters 182
_refine_ls_number_reflns 3199
_refine_ls_number_restraints 0
_refine_ls_restrained_S_all 1.051
_refine_ls_R_factor_all 0.0309
_refine_ls_R_factor_gt 0.0276
_refine_ls_shift/su_max 0.001
_refine_ls_shift/su_mean 0.000
_refine_ls_structure_factor_coef Fsqd
_refine_ls_weighting_details 'calc w=1/[\s^2^(Fo^2^)+(0.0321P)^2^+0.3143P] where P=(Fo^2^+2Fc^2^)/3'
_refine_ls_weighting_scheme calc
_refine_ls_wR_factor_gt 0.0666
_refine_ls_wR_factor_ref 0.0683
_reflns_number_gt 2998
_reflns_number_total 3199
_reflns_threshold_expression >2sigma(I)
_cod_data_source_file b506309d.txt
_cod_data_source_block ama-192-5
_cod_depositor_comments
;
The following automatic conversions were performed:

'_symmetry_cell_setting' value 'Orthorhombic' changed to
'orthorhombic' according to
/home/data/users/saulius/crontab/automatic-downloads/rss-feeds/RSC/lib/dictionaries/cif_core.dic
dictionary named 'cif_core.dic' version 2.4.2 from 2011-04-26.

'_exptl_absorpt_correction_type' value 'Multi-scan' changed to
'multi-scan' according to
/home/data/users/saulius/crontab/automatic-downloads/rss-feeds/RSC/lib/dictionaries/cif_core.dic
dictionary named 'cif_core.dic' version 2.4.2 from 2011-04-26.

Automatic conversion script
Id: cif_fix_values 4973 2017-02-22 13:04:09Z antanas 
;
_cod_original_sg_symbol_H-M P212121
_cod_database_code 1546183

loop_
_symmetry_equiv_pos_as_xyz
'x, y, z'
'-x+1/2, -y, z+1/2'
'x+1/2, -y+1/2, -z'
'-x, y+1/2, -z+1/2'

loop_
_atom_site_label
_atom_site_type_symbol
_atom_site_fract_x
_atom_site_fract_y
_atom_site_fract_z
_atom_site_U_iso_or_equiv
_atom_site_adp_type
_atom_site_occupancy
_atom_site_symmetry_multiplicity
_atom_site_calc_flag
_atom_site_refinement_flags
C1 C 0.3695(3) 0.42287(19) 0.86915(8) 0.0196(4) Uani 1 1 d .
H1A H 0.3902 0.4644 0.9111 0.024 Uiso 1 1 calc R
H1B H 0.3099 0.4932 0.8413 0.024 Uiso 1 1 calc R
C2 C 0.2391(2) 0.29605(19) 0.87390(7) 0.0179(3) Uani 1 1 d .
H2 H 0.0988 0.3243 0.8728 0.021 Uiso 1 1 calc R
C3 C 0.2863(2) 0.20390(17) 0.81719(7) 0.0154(3) Uani 1 1 d .
H3 H 0.2339 0.1084 0.8235 0.018 Uiso 1 1 calc R
C4 C 0.5054(2) 0.20071(18) 0.80825(8) 0.0167(3) Uani 1 1 d .
H4A H 0.5382 0.1891 0.7633 0.020 Uiso 1 1 calc R
H4B H 0.5634 0.1231 0.8321 0.020 Uiso 1 1 calc R
C5 C 0.0242(2) 0.21623(17) 0.74533(7) 0.0137(3) Uani 1 1 d .
C6 C -0.0586(2) 0.29513(17) 0.68957(7) 0.0133(3) Uani 1 1 d .
H6 H -0.0804 0.3936 0.7021 0.016 Uiso 1 1 calc R
C7 C 0.0716(2) 0.29138(18) 0.63207(7) 0.0148(3) Uani 1 1 d .
C8 C 0.1277(3) 0.41260(19) 0.60224(8) 0.0201(4) Uani 1 1 d .
H8 H 0.0938 0.4998 0.6197 0.024 Uiso 1 1 calc R
C9 C 0.2340(3) 0.4056(2) 0.54662(8) 0.0258(4) Uani 1 1 d .
H9 H 0.2725 0.4884 0.5261 0.031 Uiso 1 1 calc R
C10 C 0.2843(3) 0.2787(2) 0.52100(8) 0.0271(4) Uani 1 1 d .
H10 H 0.3557 0.2747 0.4828 0.032 Uiso 1 1 calc R
C11 C 0.2303(2) 0.1579(2) 0.55113(8) 0.0234(4) Uani 1 1 d .
H11 H 0.2660 0.0709 0.5339 0.028 Uiso 1 1 calc R
C12 C 0.1240(2) 0.16389(18) 0.60642(8) 0.0181(4) Uani 1 1 d .
H12 H 0.0866 0.0808 0.6270 0.022 Uiso 1 1 calc R
C13 C -0.3713(2) 0.3196(2) 0.64307(8) 0.0207(4) Uani 1 1 d .
H13A H -0.4082 0.3985 0.6694 0.031 Uiso 1 1 calc R
H13B H -0.4886 0.2675 0.6315 0.031 Uiso 1 1 calc R
H13C H -0.3065 0.3532 0.6049 0.031 Uiso 1 1 calc R
O1 O -0.05675(17) 0.12341(13) 0.77186(6) 0.0227(3) Uani 1 1 d .
O2 O 0.6535(2) 0.45238(13) 0.78606(6) 0.0240(3) Uani 1 1 d .
O3 O 0.73710(18) 0.33849(13) 0.88584(6) 0.0247(3) Uani 1 1 d .
O4 O 0.19991(17) 0.26749(12) 0.76221(5) 0.0164(2) Uani 1 1 d .
O7 O -0.24185(16) 0.23224(11) 0.67694(5) 0.0162(3) Uani 1 1 d .
S1 S 0.59641(6) 0.36303(4) 0.836968(19) 0.01603(10) Uani 1 1 d .
Cl1 Cl 0.28888(7) 0.20061(5) 0.94432(2) 0.02972(12) Uani 1 1 d .

loop_
_atom_site_aniso_label
_atom_site_aniso_U_11
_atom_site_aniso_U_22
_atom_site_aniso_U_33
_atom_site_aniso_U_23
_atom_site_aniso_U_13
_atom_site_aniso_U_12
C1 0.0190(9) 0.0202(8) 0.0197(8) -0.0031(7) 0.0010(7) 0.0034(7)
C2 0.0146(8) 0.0246(8) 0.0146(7) 0.0039(7) -0.0008(6) 0.0008(7)
C3 0.0129(8) 0.0174(7) 0.0157(8) 0.0046(6) -0.0039(6) -0.0008(7)
C4 0.0137(8) 0.0150(8) 0.0214(8) -0.0018(7) -0.0016(6) 0.0002(7)
C5 0.0107(7) 0.0153(7) 0.0150(7) -0.0030(6) 0.0001(6) 0.0014(6)
C6 0.0101(7) 0.0129(7) 0.0170(7) -0.0015(6) -0.0014(6) -0.0005(6)
C7 0.0100(7) 0.0208(8) 0.0137(7) 0.0001(7) -0.0023(6) 0.0011(7)
C8 0.0173(8) 0.0242(8) 0.0188(8) 0.0023(7) -0.0026(7) -0.0019(7)
C9 0.0177(9) 0.0401(11) 0.0197(9) 0.0077(8) -0.0015(7) -0.0079(8)
C10 0.0137(8) 0.0523(12) 0.0152(8) -0.0019(8) -0.0007(7) -0.0004(9)
C11 0.0139(8) 0.0366(10) 0.0198(8) -0.0090(8) -0.0034(7) 0.0058(8)
C12 0.0131(8) 0.0237(9) 0.0174(8) -0.0014(7) -0.0029(6) 0.0029(7)
C13 0.0140(8) 0.0269(9) 0.0212(8) -0.0005(7) -0.0052(6) 0.0016(7)
O1 0.0154(6) 0.0236(6) 0.0292(7) 0.0109(6) -0.0030(5) -0.0041(5)
O2 0.0288(7) 0.0221(6) 0.0212(7) 0.0001(5) 0.0057(5) -0.0071(5)
O3 0.0173(6) 0.0304(7) 0.0265(7) -0.0017(6) -0.0067(5) -0.0016(5)
O4 0.0149(6) 0.0195(6) 0.0148(6) 0.0041(5) -0.0053(5) -0.0033(5)
O7 0.0105(5) 0.0173(5) 0.0207(6) -0.0006(5) -0.0031(4) -0.0007(4)
S1 0.01326(18) 0.01708(18) 0.01776(19) -0.00106(16) -0.00004(16) -0.00249(16)
Cl1 0.0327(3) 0.0389(3) 0.0176(2) 0.0091(2) -0.00231(18) -0.0058(2)

loop_
_atom_type_symbol
_atom_type_description
_atom_type_scat_dispersion_real
_atom_type_scat_dispersion_imag
_atom_type_scat_source
C C 0.0033 0.0016 'International Tables Vol C Tables 4.2.6.8 and 6.1.1.4'
H H 0.0000 0.0000 'International Tables Vol C Tables 4.2.6.8 and 6.1.1.4'
O O 0.0106 0.0060 'International Tables Vol C Tables 4.2.6.8 and 6.1.1.4'
S S 0.1246 0.1234 'International Tables Vol C Tables 4.2.6.8 and 6.1.1.4'
Cl Cl 0.1484 0.1585 'International Tables Vol C Tables 4.2.6.8 and 6.1.1.4'

loop_
_geom_angle_atom_site_label_1
_geom_angle_atom_site_label_2
_geom_angle_atom_site_label_3
_geom_angle
C2 C1 S1 105.92(12)
C2 C1 H1A 110.6
S1 C1 H1A 110.6
C2 C1 H1B 110.6
S1 C1 H1B 110.6
H1A C1 H1B 108.7
C1 C2 C3 106.99(13)
C1 C2 Cl1 111.04(12)
C3 C2 Cl1 108.55(12)
C1 C2 H2 110.1
C3 C2 H2 110.1
Cl1 C2 H2 110.1
O4 C3 C4 108.23(13)
O4 C3 C2 107.59(13)
C4 C3 C2 108.65(14)
O4 C3 H3 110.8
C4 C3 H3 110.8
C2 C3 H3 110.8
C3 C4 S1 106.48(12)
C3 C4 H4A 110.4
S1 C4 H4A 110.4
C3 C4 H4B 110.4
S1 C4 H4B 110.4
H4A C4 H4B 108.6
O1 C5 O4 124.26(15)
O1 C5 C6 124.86(15)
O4 C5 C6 110.85(13)
O7 C6 C7 110.96(12)
O7 C6 C5 105.22(13)
C7 C6 C5 113.48(13)
O7 C6 H6 109.0
C7 C6 H6 109.0
C5 C6 H6 109.0
C8 C7 C12 119.77(15)
C8 C7 C6 120.83(15)
C12 C7 C6 119.25(15)
C7 C8 C9 119.55(17)
C7 C8 H8 120.2
C9 C8 H8 120.2
C10 C9 C8 120.48(17)
C10 C9 H9 119.8
C8 C9 H9 119.8
C11 C10 C9 119.95(16)
C11 C10 H10 120.0
C9 C10 H10 120.0
C10 C11 C12 119.95(17)
C10 C11 H11 120.0
C12 C11 H11 120.0
C11 C12 C7 120.30(16)
C11 C12 H12 119.9
C7 C12 H12 119.9
O7 C13 H13A 109.5
O7 C13 H13B 109.5
H13A C13 H13B 109.5
O7 C13 H13C 109.5
H13A C13 H13C 109.5
H13B C13 H13C 109.5
C5 O4 C3 115.06(12)
C6 O7 C13 113.13(12)
O3 S1 O2 117.45(8)
O3 S1 C1 110.99(8)
O2 S1 C1 109.21(8)
O3 S1 C4 109.54(8)
O2 S1 C4 111.28(8)
C1 S1 C4 96.36(8)

loop_
_geom_bond_atom_site_label_1
_geom_bond_atom_site_label_2
_geom_bond_distance
C1 C2 1.521(2)
C1 S1 1.7948(17)
C1 H1A 0.9900
C1 H1B 0.9900
C2 C3 1.535(2)
C2 Cl1 1.7928(17)
C2 H2 1.0000
C3 O4 1.4484(19)
C3 C4 1.514(2)
C3 H3 1.0000
C4 S1 1.7966(18)
C4 H4A 0.9900
C4 H4B 0.9900
C5 O1 1.197(2)
C5 O4 1.3508(19)
C5 C6 1.521(2)
C6 O7 1.4212(18)
C6 C7 1.515(2)
C6 H6 1.0000
C7 C8 1.388(2)
C7 C12 1.396(2)
C8 C9 1.391(2)
C8 H8 0.9500
C9 C10 1.387(3)
C9 H9 0.9500
C10 C11 1.383(3)
C10 H10 0.9500
C11 C12 1.385(2)
C11 H11 0.9500
C12 H12 0.9500
C13 O7 1.422(2)
C13 H13A 0.9800
C13 H13B 0.9800
C13 H13C 0.9800
O2 S1 1.4401(13)
O3 S1 1.4378(13)
